data_4316950
loop_
_publ_author_name
'Christian Neis'
'David Petry'
'Alexandre Demangeon'
'Bernd Morgenstern'
'Dirk Kuppert'
'Jochen Huppert'
'Stefan Stucky'
'Kaspar Hegetschweiler'

_publ_section_title
;
 Facially Coordinating Triamine Ligands with a Cyclic Backbone: Some
 Structure-Stability Correlations
;
_journal_name_full 'Inorganic Chemistry'
_journal_page_first 10092
_journal_page_last 10107
_journal_paper_doi 10.1021/ic101360d
_journal_volume 49
_journal_year 2010
_chemical_formula_sum 'C6 H18 Br3 Cu N3 O'
_chemical_formula_weight 451.50
_space_group_IT_number 14
_symmetry_cell_setting monoclinic
_symmetry_space_group_name_Hall '-P 2yn'
_symmetry_space_group_name_H-M 'P 1 21/n 1'
_atom_sites_solution_hydrogens geom
_atom_sites_solution_primary direct
_atom_sites_solution_secondary difmap
_audit_creation_method SHELXL-97
_cell_angle_alpha 90.00
_cell_angle_beta 93.7960(10)
_cell_angle_gamma 90.00
_cell_formula_units_Z 4
_cell_length_a 7.73220(10)
_cell_length_b 11.6715(2)
_cell_length_c 14.4729(3)
_cell_measurement_reflns_used 5708
_cell_measurement_temperature 100(2)
_cell_measurement_theta_max 32.14
_cell_measurement_theta_min 2.24
_cell_volume 1303.26(4)
_computing_cell_refinement 'Bruker SMART'
_computing_data_collection 'Bruker SMART'
_computing_data_reduction 'Bruker SAINT'
_computing_molecular_graphics 'Bruker SHELXTL'
_computing_publication_material 'Bruker SHELXTL'
_computing_structure_refinement 'SHELXL-97 (Sheldrick, 1997)'
_computing_structure_solution 'SHELXS-97 (Sheldrick, 1990)'
_diffrn_ambient_temperature 100(2)
_diffrn_measured_fraction_theta_full 0.969
_diffrn_measured_fraction_theta_max 0.969
_diffrn_measurement_device_type 'Bruker X8 Apex, Nonius Kappa CCD'
_diffrn_measurement_method 'phi and omega scans'
_diffrn_radiation_monochromator graphite
_diffrn_radiation_source 'fine-focus sealed tube'
_diffrn_radiation_type MoK\a
_diffrn_radiation_wavelength 0.71073
_diffrn_reflns_av_R_equivalents 0.0385
_diffrn_reflns_av_sigmaI/netI 0.0462
_diffrn_reflns_limit_h_max 13
_diffrn_reflns_limit_h_min -13
_diffrn_reflns_limit_k_max 19
_diffrn_reflns_limit_k_min -17
_diffrn_reflns_limit_l_max 24
_diffrn_reflns_limit_l_min -23
_diffrn_reflns_number 21652
_diffrn_reflns_theta_full 37.22
_diffrn_reflns_theta_max 37.22
_diffrn_reflns_theta_min 2.24
_exptl_absorpt_coefficient_mu 10.850
_exptl_absorpt_correction_T_max 0.6130
_exptl_absorpt_correction_T_min 0.1392
_exptl_absorpt_correction_type multi-scan
_exptl_crystal_colour green
_exptl_crystal_density_diffrn 2.301
_exptl_crystal_density_method 'not measured'
_exptl_crystal_description plates
_exptl_crystal_F_000 868
_exptl_crystal_size_max 0.30
_exptl_crystal_size_mid 0.20
_exptl_crystal_size_min 0.05
_refine_diff_density_max 1.030
_refine_diff_density_min -0.871
_refine_diff_density_rms 0.114
_refine_ls_extinction_method none
_refine_ls_goodness_of_fit_ref 1.009
_refine_ls_hydrogen_treatment mixed
_refine_ls_matrix_type full
_refine_ls_number_parameters 153
_refine_ls_number_reflns 6517
_refine_ls_number_restraints 2
_refine_ls_restrained_S_all 1.009
_refine_ls_R_factor_all 0.0744
_refine_ls_R_factor_gt 0.0344
_refine_ls_shift/su_max 0.001
_refine_ls_shift/su_mean 0.000
_refine_ls_structure_factor_coef Fsqd
_refine_ls_weighting_details 'calc w=1/[\s^2^(Fo^2^)+(0.0189P)^2^+0.5669P] where P=(Fo^2^+2Fc^2^)/3'
_refine_ls_weighting_scheme calc
_refine_ls_wR_factor_gt 0.0565
_refine_ls_wR_factor_ref 0.0653
_reflns_number_gt 4241
_reflns_number_total 6517
_reflns_threshold_expression >2sigma(I)
_cod_data_source_file ic101360d_si_001_9.cif
_cod_data_source_block Cu(HMeLa)Br3
_cod_depositor_comments
;
The following automatic conversions were performed:

'_symmetry_cell_setting' value 'Monoclinic' changed to 'monoclinic'
according to the built-in table from CIF Core dictionary named
'cif_core.dic' version 2.4.1 from
2010-06-29.

'_exptl_absorpt_correction_type' value 'Multi-Scan'
changed to 'multi-scan' according to the built-in table from CIF Core
dictionary named 'cif_core.dic' version 2.4.1 from 2010-06-29.

Automatic conversion script
Id: cif_fix_values 1646 2011-03-28 12:23:43Z adriana 

The following automatic conversions were performed:

data name '_atom_site_symetry_multiplicity' was replaced with
'_atom_site_symmetry_multiplicity' as specified in the replacement
file 'data/replacement-values/replacement_tags.lst'.

Automatic conversion script
Id: cif_correct_tags 9268 2022-04-12 08:56:07Z antanas 
;
_cod_database_code 4316950

loop_
_symmetry_equiv_pos_as_xyz
'x, y, z'
'-x+1/2, y+1/2, -z+1/2'
'-x, -y, -z'
'x-1/2, -y-1/2, z-1/2'

loop_
_atom_site_label
_atom_site_type_symbol
_atom_site_fract_x
_atom_site_fract_y
_atom_site_fract_z
_atom_site_U_iso_or_equiv
_atom_site_adp_type
_atom_site_occupancy
_atom_site_symmetry_multiplicity
_atom_site_calc_flag
_atom_site_refinement_flags
_atom_site_disorder_assembly
_atom_site_disorder_group
Br2 Br 0.30922(3) 0.338996(17) 0.119744(15) 0.03133(6) Uani 1 1 d . . .
Br3 Br 0.54754(3) 0.11010(2) 0.224198(18) 0.03620(6) Uani 1 1 d . . .
Br1 Br 0.04859(3) 0.048019(19) 0.161416(17) 0.03524(6) Uani 1 1 d . . .
Cu1 Cu 0.28008(3) 0.21061(2) 0.249619(18) 0.02472(6) Uani 1 1 d . . .
N6 N 0.2825(3) 0.30294(17) 0.52581(14) 0.0310(4) Uani 1 1 d . . .
H6NA H 0.339(4) 0.361(2) 0.561(2) 0.049(8) Uiso 1 1 d . . .
H6NB H 0.234(4) 0.245(3) 0.567(2) 0.060(9) Uiso 1 1 d . . .
N8 N 0.1105(3) 0.32053(17) 0.30090(14) 0.0294(4) Uani 1 1 d . . .
H8NA H 0.017(4) 0.320(2) 0.260(2) 0.049(9) Uiso 1 1 d . . .
H8NB H 0.164(4) 0.389(3) 0.303(2) 0.068(10) Uiso 1 1 d . . .
N3 N 0.2448(3) 0.12509(15) 0.36867(13) 0.0274(4) Uani 1 1 d . . .
H3N H 0.237(3) 0.057(2) 0.3519(19) 0.033(7) Uiso 1 1 d . . .
C2 C 0.0729(3) 0.15771(17) 0.39978(15) 0.0274(4) Uani 1 1 d . . .
H2A H 0.0648 0.1338 0.4650 0.033 Uiso 1 1 calc R . .
H2B H -0.0189 0.1173 0.3616 0.033 Uiso 1 1 calc R . .
C1 C 0.0441(2) 0.28749(16) 0.39174(14) 0.0215(4) Uani 1 1 d . . .
C7 C 0.1339(3) 0.35713(18) 0.47118(17) 0.0299(5) Uani 1 1 d . . .
H7A H 0.1757 0.4295 0.4449 0.036 Uiso 1 1 calc R . .
H7B H 0.0453 0.3777 0.5147 0.036 Uiso 1 1 calc R . .
C9 C -0.1494(3) 0.3142(2) 0.39163(19) 0.0392(6) Uani 1 1 d . . .
H9A H -0.1671 0.3972 0.3864 0.059 Uiso 1 1 calc R . .
H9B H -0.1942 0.2868 0.4494 0.059 Uiso 1 1 calc R . .
H9C H -0.2111 0.2759 0.3390 0.059 Uiso 1 1 calc R . .
C4 C 0.3872(3) 0.1338(2) 0.44150(17) 0.0374(5) Uani 1 1 d . . .
H4A H 0.4936 0.1009 0.4178 0.045 Uiso 1 1 calc R . .
H4B H 0.3573 0.0875 0.4955 0.045 Uiso 1 1 calc R . .
C5 C 0.4239(3) 0.2550(2) 0.47284(18) 0.0370(5) Uani 1 1 d . . .
H5A H 0.5336 0.2566 0.5122 0.044 Uiso 1 1 calc R . .
H5B H 0.4392 0.3037 0.4180 0.044 Uiso 1 1 calc R . .
O1W O 0.7447(3) 0.3882(2) 0.15826(18) 0.0627(6) Uani 1 1 d D . .
H1W H 0.634(4) 0.383(3) 0.173(3) 0.075 Uiso 1 1 d D . .
H2W H 0.785(5) 0.444(3) 0.177(3) 0.075 Uiso 1 1 d D . .

loop_
_atom_site_aniso_label
_atom_site_aniso_U_11
_atom_site_aniso_U_22
_atom_site_aniso_U_33
_atom_site_aniso_U_23
_atom_site_aniso_U_13
_atom_site_aniso_U_12
Br2 0.04643(14) 0.02723(10) 0.02079(11) 0.00094(8) 0.00576(9) -0.00239(9)
Br3 0.03252(12) 0.03940(12) 0.03729(14) 0.00152(10) 0.00681(10) 0.00759(9)
Br1 0.03749(12) 0.03515(11) 0.03114(13) -0.00239(9) -0.01220(9) 0.00560(9)
Cu1 0.03050(13) 0.02605(11) 0.01781(12) 0.00087(9) 0.00306(10) 0.00324(9)
N6 0.0311(10) 0.0364(10) 0.0243(10) -0.0074(8) -0.0070(8) 0.0005(8)
N8 0.0397(11) 0.0291(9) 0.0202(9) 0.0044(7) 0.0079(8) 0.0056(8)
N3 0.0429(11) 0.0188(7) 0.0205(9) -0.0005(6) 0.0022(8) 0.0036(7)
C2 0.0360(11) 0.0254(9) 0.0211(10) 0.0000(7) 0.0040(9) -0.0076(8)
C1 0.0202(9) 0.0286(9) 0.0156(9) 0.0015(7) 0.0013(7) -0.0008(7)
C7 0.0302(11) 0.0301(10) 0.0290(12) -0.0073(8) -0.0023(9) 0.0056(8)
C9 0.0229(11) 0.0589(15) 0.0355(14) 0.0114(12) -0.0007(10) 0.0038(10)
C4 0.0478(14) 0.0412(12) 0.0229(12) 0.0051(9) -0.0012(10) 0.0226(10)
C5 0.0238(10) 0.0553(14) 0.0307(13) -0.0036(11) -0.0064(9) 0.0059(10)
O1W 0.0596(15) 0.0760(16) 0.0544(15) -0.0207(12) 0.0171(12) -0.0189(12)

loop_
_atom_type_symbol
_atom_type_description
_atom_type_scat_dispersion_real
_atom_type_scat_dispersion_imag
_atom_type_scat_source
C C 0.0033 0.0016 'International Tables Vol C Tables 4.2.6.8 and 6.1.1.4'
H H 0.0000 0.0000 'International Tables Vol C Tables 4.2.6.8 and 6.1.1.4'
N N 0.0061 0.0033 'International Tables Vol C Tables 4.2.6.8 and 6.1.1.4'
O O 0.0106 0.0060 'International Tables Vol C Tables 4.2.6.8 and 6.1.1.4'
Br Br -0.2901 2.4595 'International Tables Vol C Tables 4.2.6.8 and 6.1.1.4'
Cu Cu 0.3201 1.2651 'International Tables Vol C Tables 4.2.6.8 and 6.1.1.4'

loop_
_geom_angle_atom_site_label_1
_geom_angle_atom_site_label_2
_geom_angle_atom_site_label_3
_geom_angle
_geom_angle_site_symmetry_1
_geom_angle_site_symmetry_3
_geom_angle_publ_flag
N8 Cu1 N3 82.68(7) . . ?
N8 Cu1 Br2 89.32(5) . . ?
N3 Cu1 Br2 171.20(5) . . ?
N8 Cu1 Br3 161.31(7) . . ?
N3 Cu1 Br3 93.15(5) . . ?
Br2 Cu1 Br3 93.286(12) . . ?
N8 Cu1 Br1 100.63(7) . . ?
N3 Cu1 Br1 86.38(6) . . ?
Br2 Cu1 Br1 98.739(11) . . ?
Br3 Cu1 Br1 97.261(11) . . ?
C5 N6 C7 116.97(19) . . ?
C1 N8 Cu1 115.52(13) . . ?
C4 N3 C2 114.03(17) . . ?
C4 N3 Cu1 115.93(15) . . ?
C2 N3 Cu1 107.83(13) . . ?
N3 C2 C1 111.09(16) . . ?
N8 C1 C9 109.88(18) . . ?
N8 C1 C2 105.36(16) . . ?
C9 C1 C2 109.83(17) . . ?
N8 C1 C7 110.94(17) . . ?
C9 C1 C7 106.68(18) . . ?
C2 C1 C7 114.15(17) . . ?
N6 C7 C1 117.82(17) . . ?
N3 C4 C5 113.34(18) . . ?
N6 C5 C4 112.2(2) . . ?

loop_
_geom_bond_atom_site_label_1
_geom_bond_atom_site_label_2
_geom_bond_distance
_geom_bond_site_symmetry_2
_geom_bond_publ_flag
Br2 Cu1 2.4260(3) . ?
Br3 Cu1 2.4268(3) . ?
Br1 Cu1 2.8517(4) . ?
Cu1 N8 2.0114(19) . ?
Cu1 N3 2.0254(18) . ?
N6 C5 1.486(3) . ?
N6 C7 1.491(3) . ?
N8 C1 1.493(3) . ?
N3 C4 1.477(3) . ?
N3 C2 1.481(3) . ?
C2 C1 1.534(3) . ?
C1 C9 1.528(3) . ?
C1 C7 1.536(3) . ?
C4 C5 1.507(4) . ?
